data_4080193
loop_
_publ_author_name
'Fan, Guoqin'
'Xie, Xin'
'Liu, Yuanhong'
'Li, Yuxue'

_publ_section_title
;
 Unusual Regioselectivity in the Aldehyde Addition Reactions of
 Allenyl/Propargyl Zirconium Complexes Derived from
 \g-(2-Pyridyl)propargyl Ethers: Synthesis of Multisubstituted
 \a-Hydroxyallenes
;
_journal_issue 6
_journal_name_full Organometallics
_journal_page_first 1636
_journal_paper_doi 10.1021/om301007z
_journal_volume 32
_journal_year 2013
_chemical_formula_sum 'C23 H24 Cl N Zr'
_chemical_formula_weight 441.10
_chemical_name_systematic
; 
 ? 
;
_space_group_IT_number 14
_symmetry_cell_setting monoclinic
_symmetry_space_group_name_Hall '-P 2yn'
_symmetry_space_group_name_H-M 'P 1 21/n 1'
_atom_sites_solution_hydrogens geom
_atom_sites_solution_primary direct
_atom_sites_solution_secondary difmap
_audit_creation_method SHELXL-97
_cell_angle_alpha 90.00
_cell_angle_beta 93.2900(10)
_cell_angle_gamma 90.00
_cell_formula_units_Z 4
_cell_length_a 10.9362(6)
_cell_length_b 10.4056(6)
_cell_length_c 17.3083(10)
_cell_measurement_reflns_used 9870
_cell_measurement_temperature 133(2)
_cell_measurement_theta_max 33.25
_cell_measurement_theta_min 2.70
_cell_volume 1966.40(19)
_computing_cell_refinement 'Bruker SAINT'
_computing_data_collection 'Bruker APEX2'
_computing_data_reduction 'Bruker SAINT'
_computing_molecular_graphics 'Bruker SHELXTL'
_computing_publication_material 'Bruker SHELXTL'
_computing_structure_refinement 'SHELXL-97 (Sheldrick, 1997)'
_computing_structure_solution 'SHELXS-97 (Sheldrick, 1990)'
_diffrn_ambient_temperature 133(2)
_diffrn_measured_fraction_theta_full 0.998
_diffrn_measured_fraction_theta_max 0.998
_diffrn_measurement_device_type 'Bruker APEX-II CCD'
_diffrn_measurement_method '\f and \w scans'
_diffrn_radiation_monochromator graphite
_diffrn_radiation_source 'fine-focus sealed tube'
_diffrn_radiation_type MoK\a
_diffrn_radiation_wavelength 0.71073
_diffrn_reflns_av_R_equivalents 0.0132
_diffrn_reflns_av_sigmaI/netI 0.0110
_diffrn_reflns_limit_h_max 13
_diffrn_reflns_limit_h_min -13
_diffrn_reflns_limit_k_max 10
_diffrn_reflns_limit_k_min -13
_diffrn_reflns_limit_l_max 22
_diffrn_reflns_limit_l_min -22
_diffrn_reflns_number 15934
_diffrn_reflns_theta_full 27.00
_diffrn_reflns_theta_max 27.00
_diffrn_reflns_theta_min 2.15
_diffrn_standards_number 0
_exptl_absorpt_coefficient_mu 0.701
_exptl_absorpt_correction_T_max 0.8172
_exptl_absorpt_correction_T_min 0.7914
_exptl_absorpt_correction_type multi-scan
_exptl_absorpt_process_details sadabs
_exptl_crystal_colour colourless
_exptl_crystal_density_diffrn 1.490
_exptl_crystal_density_method 'not measured'
_exptl_crystal_description block
_exptl_crystal_F_000 904
_exptl_crystal_size_max 0.35
_exptl_crystal_size_mid 0.33
_exptl_crystal_size_min 0.30
_refine_diff_density_max 0.607
_refine_diff_density_min -0.440
_refine_diff_density_rms 0.061
_refine_ls_extinction_method none
_refine_ls_goodness_of_fit_ref 1.030
_refine_ls_hydrogen_treatment constr
_refine_ls_matrix_type full
_refine_ls_number_parameters 235
_refine_ls_number_reflns 4286
_refine_ls_number_restraints 3
_refine_ls_restrained_S_all 1.034
_refine_ls_R_factor_all 0.0214
_refine_ls_R_factor_gt 0.0207
_refine_ls_shift/su_max 0.002
_refine_ls_shift/su_mean 0.000
_refine_ls_structure_factor_coef Fsqd
_refine_ls_weighting_details 'calc w=1/[\s^2^(Fo^2^)+(0.0389P)^2^+1.0241P] where P=(Fo^2^+2Fc^2^)/3'
_refine_ls_weighting_scheme calc
_refine_ls_wR_factor_gt 0.0604
_refine_ls_wR_factor_ref 0.0614
_reflns_number_gt 4136
_reflns_number_total 4286
_reflns_threshold_expression >2sigma(I)
_cod_data_source_file om301007z_si_002.cif
_cod_data_source_block mo_dm11207_0m_(compound_2a&#x00A1;&#x00AF;)
_cod_depositor_comments
;
The following automatic conversions were performed:

'_symmetry_cell_setting' value 'Monoclinic' changed to 'monoclinic'
according to /home/saulius/struct/CIF-dictionaries/cif_core.dic
dictionary named 'cif_core.dic' version 2.4.2 from 2011-04-26.

Automatic conversion script
Id: cif_fix_values 1891 2012-01-12 08:04:46Z andrius 
;
_cod_original_sg_symbol_H-M P2(1)/n
_cod_database_code 4080193

loop_
_symmetry_equiv_pos_as_xyz
'x, y, z'
'-x+1/2, y+1/2, -z+1/2'
'-x, -y, -z'
'x-1/2, -y-1/2, z-1/2'

loop_
_atom_site_label
_atom_site_type_symbol
_atom_site_fract_x
_atom_site_fract_y
_atom_site_fract_z
_atom_site_U_iso_or_equiv
_atom_site_adp_type
_atom_site_occupancy
_atom_site_symmetry_multiplicity
_atom_site_calc_flag
_atom_site_refinement_flags
Zr1 Zr 0.303284(11) 0.688191(11) 0.102833(7) 0.01539(6) Uani 1 1 d .
Cl1 Cl 0.49388(3) 0.77952(4) 0.04292(2) 0.02759(9) Uani 1 1 d .
N1 N 0.24814(10) 0.90529(11) 0.07531(6) 0.0182(2) Uani 1 1 d .
C1 C 0.12854(14) 0.59663(15) 0.01748(9) 0.0259(3) Uani 1 1 d .
H1 H 0.0479 0.6280 0.0228 0.031 Uiso 1 1 calc R
C2 C 0.21324(17) 0.64510(18) -0.03270(9) 0.0339(4) Uani 1 1 d .
H2 H 0.2008 0.7167 -0.0663 0.041 Uiso 1 1 calc R
C3 C 0.31945(17) 0.5699(2) -0.02479(11) 0.0428(5) Uani 1 1 d .
H3 H 0.3907 0.5805 -0.0531 0.051 Uiso 1 1 calc R
C4 C 0.30301(17) 0.47780(17) 0.03103(12) 0.0424(5) Uani 1 1 d .
H4 H 0.3612 0.4147 0.0482 0.051 Uiso 1 1 calc R
C5 C 0.18345(16) 0.49377(15) 0.05856(10) 0.0331(4) Uani 1 1 d .
H5 H 0.1478 0.4440 0.0974 0.040 Uiso 1 1 calc R
C6 C 0.46928(15) 0.59707(17) 0.19247(10) 0.0327(3) Uani 1 1 d .
H6 H 0.5390 0.5636 0.1690 0.039 Uiso 1 1 calc R
C7 C 0.36558(16) 0.52848(17) 0.20773(10) 0.0349(4) Uani 1 1 d .
H7 H 0.3539 0.4392 0.1986 0.042 Uiso 1 1 calc R
C8 C 0.28168(17) 0.6096(2) 0.23834(10) 0.0444(4) Uani 1 1 d U
H8 H 0.2015 0.5876 0.2521 0.053 Uiso 1 1 calc R
C9 C 0.3378(2) 0.7333(2) 0.24546(10) 0.0496(4) Uani 1 1 d U
H9 H 0.3024 0.8086 0.2657 0.059 Uiso 1 1 calc R
C10 C 0.45535(19) 0.72302(19) 0.21691(11) 0.0416(4) Uani 1 1 d U
H10 H 0.5142 0.7899 0.2148 0.050 Uiso 1 1 calc R
C11 C 0.28817(14) 1.01133(13) 0.04001(8) 0.0230(3) Uani 1 1 d .
H11 H 0.3673 1.0109 0.0200 0.028 Uiso 1 1 calc R
C12 C 0.21696(14) 1.12074(14) 0.03214(9) 0.0255(3) Uani 1 1 d .
H12 H 0.2463 1.1946 0.0068 0.031 Uiso 1 1 calc R
C13 C 0.10141(14) 1.12093(14) 0.06208(9) 0.0262(3) Uani 1 1 d .
H13 H 0.0514 1.1955 0.0575 0.031 Uiso 1 1 calc R
C14 C 0.05957(13) 1.01262(14) 0.09836(8) 0.0225(3) Uani 1 1 d .
H14 H -0.0192 1.0113 0.1188 0.027 Uiso 1 1 calc R
C15 C 0.13570(12) 0.90520(13) 0.10437(7) 0.0171(2) Uani 1 1 d .
C16 C 0.11660(12) 0.77951(13) 0.13894(8) 0.0179(2) Uani 1 1 d .
C17 C 0.02302(12) 0.74665(13) 0.17771(8) 0.0195(3) Uani 1 1 d .
C18 C -0.06553(13) 0.70384(13) 0.21893(8) 0.0203(3) Uani 1 1 d .
C19 C -0.17803(13) 0.63693(15) 0.18301(9) 0.0262(3) Uani 1 1 d .
H19A H -0.1688 0.6248 0.1269 0.031 Uiso 1 1 calc R
H19B H -0.2512 0.6910 0.1894 0.031 Uiso 1 1 calc R
C20 C -0.19549(14) 0.50600(15) 0.22149(10) 0.0289(3) Uani 1 1 d .
H20A H -0.2737 0.4677 0.2012 0.035 Uiso 1 1 calc R
H20B H -0.1283 0.4477 0.2082 0.035 Uiso 1 1 calc R
C21 C -0.19655(17) 0.51807(16) 0.30902(10) 0.0351(4) Uani 1 1 d .
H21A H -0.2682 0.5698 0.3225 0.042 Uiso 1 1 calc R
H21B H -0.2047 0.4316 0.3320 0.042 Uiso 1 1 calc R
C22 C -0.08011(17) 0.58121(16) 0.34286(9) 0.0319(3) Uani 1 1 d .
H22A H -0.0091 0.5254 0.3337 0.038 Uiso 1 1 calc R
H22B H -0.0853 0.5911 0.3995 0.038 Uiso 1 1 calc R
C23 C -0.06088(16) 0.71318(15) 0.30636(9) 0.0276(3) Uani 1 1 d .
H23A H -0.1253 0.7730 0.3222 0.033 Uiso 1 1 calc R
H23B H 0.0195 0.7481 0.3253 0.033 Uiso 1 1 calc R

loop_
_atom_site_aniso_label
_atom_site_aniso_U_11
_atom_site_aniso_U_22
_atom_site_aniso_U_33
_atom_site_aniso_U_23
_atom_site_aniso_U_13
_atom_site_aniso_U_12
Zr1 0.01489(8) 0.01233(8) 0.01892(8) 0.00088(4) 0.00073(5) -0.00095(4)
Cl1 0.02122(17) 0.02253(17) 0.0401(2) 0.00408(15) 0.01127(14) -0.00084(13)
N1 0.0198(5) 0.0150(5) 0.0201(5) 0.0004(4) 0.0033(4) -0.0011(4)
C1 0.0221(7) 0.0251(7) 0.0296(7) -0.0095(6) -0.0053(6) -0.0009(6)
C2 0.0431(9) 0.0364(9) 0.0217(7) -0.0075(6) -0.0023(6) -0.0085(7)
C3 0.0333(9) 0.0535(11) 0.0424(10) -0.0290(9) 0.0095(7) -0.0085(8)
C4 0.0333(9) 0.0280(8) 0.0640(12) -0.0260(8) -0.0137(8) 0.0092(7)
C5 0.0343(8) 0.0206(7) 0.0432(9) -0.0017(6) -0.0084(7) -0.0102(6)
C6 0.0235(7) 0.0383(9) 0.0354(8) 0.0078(7) -0.0057(6) 0.0066(7)
C7 0.0350(8) 0.0297(8) 0.0391(9) 0.0153(7) -0.0063(7) 0.0012(7)
C8 0.0310(8) 0.0753(12) 0.0273(8) 0.0257(8) 0.0057(6) 0.0113(7)
C9 0.0767(11) 0.0505(9) 0.0195(7) -0.0077(7) -0.0138(8) 0.0377(9)
C10 0.0523(9) 0.0353(9) 0.0343(9) 0.0038(7) -0.0227(7) -0.0116(8)
C11 0.0264(7) 0.0181(6) 0.0249(7) 0.0015(5) 0.0051(5) -0.0035(5)
C12 0.0335(8) 0.0165(6) 0.0264(7) 0.0034(5) 0.0010(6) -0.0028(6)
C13 0.0295(7) 0.0175(6) 0.0308(7) -0.0002(5) -0.0037(6) 0.0049(6)
C14 0.0207(6) 0.0218(7) 0.0249(7) -0.0016(5) -0.0003(5) 0.0028(5)
C15 0.0181(6) 0.0175(6) 0.0155(6) -0.0019(5) -0.0007(5) -0.0005(5)
C16 0.0180(6) 0.0175(6) 0.0182(6) -0.0003(5) 0.0003(5) -0.0008(5)
C17 0.0210(6) 0.0171(6) 0.0205(6) -0.0007(5) 0.0006(5) 0.0014(5)
C18 0.0198(6) 0.0177(6) 0.0239(7) 0.0010(5) 0.0051(5) 0.0000(5)
C19 0.0179(6) 0.0260(7) 0.0344(8) 0.0053(6) -0.0002(5) -0.0010(5)
C20 0.0246(7) 0.0229(7) 0.0389(8) 0.0018(6) -0.0007(6) -0.0055(6)
C21 0.0398(9) 0.0267(8) 0.0401(9) 0.0058(7) 0.0131(7) -0.0090(7)
C22 0.0472(10) 0.0259(8) 0.0229(7) 0.0021(6) 0.0063(6) -0.0059(7)
C23 0.0377(8) 0.0219(7) 0.0244(7) -0.0033(6) 0.0109(6) -0.0046(6)

loop_
_atom_type_symbol
_atom_type_description
_atom_type_scat_dispersion_real
_atom_type_scat_dispersion_imag
_atom_type_scat_source
C C 0.0033 0.0016 'International Tables Vol C Tables 4.2.6.8 and 6.1.1.4'
H H 0.0000 0.0000 'International Tables Vol C Tables 4.2.6.8 and 6.1.1.4'
N N 0.0061 0.0033 'International Tables Vol C Tables 4.2.6.8 and 6.1.1.4'
Cl Cl 0.1484 0.1585 'International Tables Vol C Tables 4.2.6.8 and 6.1.1.4'
Zr Zr -2.9673 0.5597 'International Tables Vol C Tables 4.2.6.8 and 6.1.1.4'

loop_
_geom_angle_atom_site_label_1
_geom_angle_atom_site_label_2
_geom_angle_atom_site_label_3
_geom_angle
C16 Zr1 N1 57.28(4)
C16 Zr1 C6 126.40(5)
N1 Zr1 C6 130.51(5)
C16 Zr1 C5 87.76(5)
N1 Zr1 C5 125.67(5)
C6 Zr1 C5 103.38(6)
C16 Zr1 C8 75.82(5)
N1 Zr1 C8 117.41(6)
C6 Zr1 C8 53.23(6)
C5 Zr1 C8 86.97(7)
C16 Zr1 C4 120.17(5)
N1 Zr1 C4 137.20(6)
C6 Zr1 C4 87.53(6)
C5 Zr1 C4 33.00(6)
C8 Zr1 C4 100.42(8)
C16 Zr1 C9 75.51(6)
N1 Zr1 C9 92.37(5)
C6 Zr1 C9 53.23(6)
C5 Zr1 C9 119.75(7)
C8 Zr1 C9 33.00(8)
C4 Zr1 C9 129.90(7)
C16 Zr1 C7 105.98(5)
N1 Zr1 C7 145.43(5)
C6 Zr1 C7 31.79(6)
C5 Zr1 C7 78.66(6)
C8 Zr1 C7 31.71(6)
C4 Zr1 C7 77.02(7)
C9 Zr1 C7 53.08(6)
C16 Zr1 C2 91.16(5)
N1 Zr1 C2 84.38(5)
C6 Zr1 C2 137.41(6)
C5 Zr1 C2 53.49(6)
C8 Zr1 C2 139.15(7)
C4 Zr1 C2 53.07(6)
C9 Zr1 C2 165.75(7)
C7 Zr1 C2 128.61(6)
C16 Zr1 C1 70.85(5)
N1 Zr1 C1 93.80(4)
C6 Zr1 C1 135.58(6)
C5 Zr1 C1 32.27(5)
C8 Zr1 C1 108.33(6)
C4 Zr1 C1 53.53(5)
C9 Zr1 C1 134.99(7)
C7 Zr1 C1 109.57(6)
C2 Zr1 C1 32.09(5)
C16 Zr1 C10 105.91(6)
N1 Zr1 C10 99.65(5)
C6 Zr1 C10 31.98(6)
C5 Zr1 C10 131.46(6)
C8 Zr1 C10 53.88(7)
C4 Zr1 C10 119.43(6)
C9 Zr1 C10 32.34(7)
C7 Zr1 C10 52.85(6)
C2 Zr1 C10 161.91(7)
C1 Zr1 C10 161.39(6)
C16 Zr1 C3 121.82(5)
N1 Zr1 C3 108.37(6)
C6 Zr1 C3 105.70(6)
C5 Zr1 C3 53.49(6)
C8 Zr1 C3 132.02(8)
C4 Zr1 C3 31.64(7)
C9 Zr1 C3 157.95(7)
C7 Zr1 C3 106.05(7)
C2 Zr1 C3 32.04(6)
C1 Zr1 C3 53.08(5)
C10 Zr1 C3 132.13(7)
C11 N1 C15 119.65(12)
C11 N1 Zr1 141.59(10)
C15 N1 Zr1 98.63(8)
C2 C1 C5 108.09(15)
C2 C1 Zr1 73.89(9)
C5 C1 Zr1 72.81(8)
C2 C1 H1 126.0
C5 C1 H1 126.0
Zr1 C1 H1 119.2
C1 C2 C3 108.21(17)
C1 C2 Zr1 74.03(9)
C3 C2 Zr1 74.46(10)
C1 C2 H2 125.9
C3 C2 H2 125.9
Zr1 C2 H2 117.6
C4 C3 C2 108.41(16)
C4 C3 Zr1 73.12(10)
C2 C3 Zr1 73.50(9)
C4 C3 H3 125.8
C2 C3 H3 125.8
Zr1 C3 H3 119.4
C3 C4 C5 108.16(16)
C3 C4 Zr1 75.24(10)
C5 C4 Zr1 73.08(9)
C3 C4 H4 125.9
C5 C4 H4 125.9
Zr1 C4 H4 117.7
C1 C5 C4 107.09(16)
C1 C5 Zr1 74.92(8)
C4 C5 Zr1 73.92(9)
C1 C5 H5 126.5
C4 C5 H5 126.5
Zr1 C5 H5 116.9
C7 C6 C10 108.94(17)
C7 C6 Zr1 74.92(9)
C10 C6 Zr1 75.12(9)
C7 C6 H6 125.5
C10 C6 H6 125.5
Zr1 C6 H6 116.4
C8 C7 C6 109.29(17)
C8 C7 Zr1 73.41(9)
C6 C7 Zr1 73.29(9)
C8 C7 H7 125.4
C6 C7 H7 125.4
Zr1 C7 H7 119.7
C7 C8 C9 107.07(17)
C7 C8 Zr1 74.88(10)
C9 C8 Zr1 73.97(10)
C7 C8 H8 126.5
C9 C8 H8 126.5
Zr1 C8 H8 116.9
C10 C9 C8 107.35(16)
C10 C9 Zr1 74.36(10)
C8 C9 Zr1 73.03(10)
C10 C9 H9 126.3
C8 C9 H9 126.3
Zr1 C9 H9 118.3
C6 C10 C9 107.28(17)
C6 C10 Zr1 72.90(9)
C9 C10 Zr1 73.30(10)
C6 C10 H10 126.4
C9 C10 H10 126.4
Zr1 C10 H10 119.4
N1 C11 C12 121.59(13)
N1 C11 H11 119.2
C12 C11 H11 119.2
C11 C12 C13 118.86(13)
C11 C12 H12 120.6
C13 C12 H12 120.6
C14 C13 C12 119.96(13)
C14 C13 H13 120.0
C12 C13 H13 120.0
C13 C14 C15 118.44(13)
C13 C14 H14 120.8
C15 C14 H14 120.8
N1 C15 C14 121.51(12)
N1 C15 C16 107.90(11)
C14 C15 C16 130.59(12)
C17 C16 C15 125.63(13)
C17 C16 Zr1 138.26(11)
C15 C16 Zr1 96.06(8)
C16 C17 C18 174.60(15)
C17 C18 C23 122.52(13)
C17 C18 C19 122.65(13)
C23 C18 C19 114.79(12)
C18 C19 C20 110.39(12)
C18 C19 H19A 109.6
C20 C19 H19A 109.6
C18 C19 H19B 109.6
C20 C19 H19B 109.6
H19A C19 H19B 108.1
C21 C20 C19 111.56(13)
C21 C20 H20A 109.3
C19 C20 H20A 109.3
C21 C20 H20B 109.3
C19 C20 H20B 109.3
H20A C20 H20B 108.0
C22 C21 C20 111.44(13)
C22 C21 H21A 109.3
C20 C21 H21A 109.3
C22 C21 H21B 109.3
C20 C21 H21B 109.3
H21A C21 H21B 108.0
C21 C22 C23 111.13(14)
C21 C22 H22A 109.4
C23 C22 H22A 109.4
C21 C22 H22B 109.4
C23 C22 H22B 109.4
H22A C22 H22B 108.0
C18 C23 C22 110.94(12)
C18 C23 H23A 109.5
C22 C23 H23A 109.5
C18 C23 H23B 109.5
C22 C23 H23B 109.5
H23A C23 H23B 108.0

loop_
_geom_bond_atom_site_label_1
_geom_bond_atom_site_label_2
_geom_bond_distance
Zr1 C16 2.3681(14)
Zr1 N1 2.3793(11)
Zr1 C6 2.5057(15)
Zr1 C5 2.5064(15)
Zr1 C8 2.5077(16)
Zr1 C4 2.5173(16)
Zr1 C9 2.5199(16)
Zr1 C7 2.5260(15)
Zr1 C2 2.5315(15)
Zr1 C1 2.5334(14)
Zr1 C10 2.5336(16)
Zr1 C3 2.5437(17)
N1 C11 1.3465(17)
N1 C15 1.3549(17)
C1 C2 1.400(2)
C1 C5 1.401(2)
C1 H1 0.9500
C2 C3 1.401(3)
C2 H2 0.9500
C3 C4 1.380(3)
C3 H3 0.9500
C4 C5 1.427(3)
C4 H4 0.9500
C5 H5 0.9500
C6 C7 1.378(2)
C6 C10 1.388(3)
C6 H6 0.9500
C7 C8 1.375(3)
C7 H7 0.9500
C8 C9 1.428(3)
C8 H8 0.9500
C9 C10 1.407(3)
C9 H9 0.9500
C10 H10 0.9500
C11 C12 1.382(2)
C11 H11 0.9500
C12 C13 1.393(2)
C12 H12 0.9500
C13 C14 1.381(2)
C13 H13 0.9500
C14 C15 1.3941(19)
C14 H14 0.9500
C15 C16 1.4584(18)
C16 C17 1.3013(19)
C17 C18 1.313(2)
C18 C23 1.514(2)
C18 C19 1.516(2)
C19 C20 1.533(2)
C19 H19A 0.9900
C19 H19B 0.9900
C20 C21 1.521(2)
C20 H20A 0.9900
C20 H20B 0.9900
C21 C22 1.520(2)
C21 H21A 0.9900
C21 H21B 0.9900
C22 C23 1.531(2)
C22 H22A 0.9900
C22 H22B 0.9900
C23 H23A 0.9900
C23 H23B 0.9900
